data_7118199
loop_
_publ_author_name
'Krupski, Sergei'
'Kehr, Gerald'
'Daniliuc, Constantin G.'
'Erker, Gerhard'

_publ_section_title
;
 Cyclopropane formation under frustrated Lewis pair conditions.
;
_journal_issue 13
_journal_name_full 'Chemical communications (Cambridge, England)'
_journal_page_first 2695
_journal_page_last 2697
_journal_paper_doi 10.1039/c5cc09585a
_journal_volume 52
_journal_year 2016
_chemical_formula_sum 'C22 H29 O P'
_chemical_formula_weight 340.42
_chemical_name_systematic
; 
 ? 
;
_space_group_IT_number 14
_symmetry_cell_setting monoclinic
_symmetry_space_group_name_Hall '-P 2ybc'
_symmetry_space_group_name_H-M 'P 1 21/c 1'
_atom_sites_solution_hydrogens geom
_atom_sites_solution_primary direct
_atom_sites_solution_secondary difmap
_audit_creation_method SHELXL-97
_audit_update_record
;
2015-08-19 deposited with the CCDC.
2015-12-23 downloaded from the CCDC.
;
_cell_angle_alpha 90.00
_cell_angle_beta 93.155(1)
_cell_angle_gamma 90.00
_cell_formula_units_Z 4
_cell_length_a 15.6981(4)
_cell_length_b 7.4997(2)
_cell_length_c 16.6619(4)
_cell_measurement_reflns_used 4604
_cell_measurement_temperature 223(2)
_cell_measurement_theta_max 28.28
_cell_measurement_theta_min 4.08
_cell_volume 1958.65(9)
_computing_cell_refinement 'Collect (Nonius B.V., 1998)'
_computing_data_collection 'Collect (Nonius B.V., 1998)'
_computing_data_reduction 'Denzo-SMN (Otwinowski & Minor, 1997)'
_computing_molecular_graphics 'XP (BrukerAXS, 2000)'
_computing_publication_material 'SHELXL-97 (Sheldrick, 1997)'
_computing_structure_refinement 'SHELXL-97 (Sheldrick, 1997)'
_computing_structure_solution 'SHELXS-97 (Sheldrick, 1990)'
_diffrn_ambient_temperature 223(2)
_diffrn_measured_fraction_theta_full 0.976
_diffrn_measured_fraction_theta_max 0.976
_diffrn_measurement_device_type 'Nonius KappaCCD APEXII'
_diffrn_measurement_method '\w and \f scans'
_diffrn_radiation_monochromator 'Montel mirror'
_diffrn_radiation_source 'rotating anode Nonius FR591'
_diffrn_radiation_type MoK\a
_diffrn_radiation_wavelength 0.71073
_diffrn_reflns_av_R_equivalents 0.071
_diffrn_reflns_av_sigmaI/netI 0.0539
_diffrn_reflns_limit_h_max 18
_diffrn_reflns_limit_h_min -18
_diffrn_reflns_limit_k_max 8
_diffrn_reflns_limit_k_min -8
_diffrn_reflns_limit_l_max 19
_diffrn_reflns_limit_l_min -19
_diffrn_reflns_number 16993
_diffrn_reflns_theta_full 25.00
_diffrn_reflns_theta_max 25.00
_diffrn_reflns_theta_min 4.41
_exptl_absorpt_coefficient_mu 0.146
_exptl_absorpt_correction_T_max 0.9956
_exptl_absorpt_correction_T_min 0.9841
_exptl_absorpt_correction_type multi-scan
_exptl_absorpt_process_details 'Denzo (Otwinowski, Borek, Majewski & Minor, 2003)'
_exptl_crystal_colour colourless
_exptl_crystal_density_diffrn 1.154
_exptl_crystal_density_method 'not measured'
_exptl_crystal_description plate
_exptl_crystal_F_000 736
_exptl_crystal_size_max 0.11
_exptl_crystal_size_mid 0.05
_exptl_crystal_size_min 0.03
_refine_diff_density_max 0.256
_refine_diff_density_min -0.212
_refine_diff_density_rms 0.042
_refine_ls_extinction_method none
_refine_ls_goodness_of_fit_ref 1.105
_refine_ls_hydrogen_treatment constr
_refine_ls_matrix_type full
_refine_ls_number_parameters 271
_refine_ls_number_reflns 3359
_refine_ls_number_restraints 85
_refine_ls_restrained_S_all 1.130
_refine_ls_R_factor_all 0.1117
_refine_ls_R_factor_gt 0.0729
_refine_ls_shift/su_max 0.000
_refine_ls_shift/su_mean 0.000
_refine_ls_structure_factor_coef Fsqd
_refine_ls_weighting_details 'calc w=1/[\s^2^(Fo^2^)+(0.0326P)^2^+2.3251P] where P=(Fo^2^+2Fc^2^)/3'
_refine_ls_weighting_scheme calc
_refine_ls_wR_factor_gt 0.1440
_refine_ls_wR_factor_ref 0.1669
_reflns_number_gt 2313
_reflns_number_total 3359
_reflns_threshold_expression >2sigma(I)
_cod_data_source_file c5cc09585a2.cif
_cod_data_source_block erk7611
_cod_depositor_comments 'Adding full bibliography for 7118199--7118202.cif.'
_cod_original_sg_symbol_H-M P21/c
_cod_database_code 7118199

loop_
_symmetry_equiv_pos_as_xyz
'x, y, z'
'-x, y+1/2, -z+1/2'
'-x, -y, -z'
'x, -y-1/2, z-1/2'

loop_
_atom_site_label
_atom_site_type_symbol
_atom_site_fract_x
_atom_site_fract_y
_atom_site_fract_z
_atom_site_U_iso_or_equiv
_atom_site_adp_type
_atom_site_occupancy
_atom_site_symmetry_multiplicity
_atom_site_calc_flag
_atom_site_refinement_flags
_atom_site_disorder_assembly
_atom_site_disorder_group
P1 P 0.23904(7) 0.18787(15) 0.00073(6) 0.0571(3) Uani 1 1 d D . .
C1 C 0.2727(11) 0.3944(17) -0.0419(7) 0.099(5) Uani 0.599(7) 1 d PDU A 1
H1 H 0.2929 0.4832 -0.0058 0.118 Uiso 0.599(7) 1 calc PR A 1
C2 C 0.2719(7) 0.4307(13) -0.1142(5) 0.068(3) Uani 0.599(7) 1 d PDU A 1
H2 H 0.2574 0.3341 -0.1482 0.082 Uiso 0.599(7) 1 calc PR A 1
C3 C 0.2894(5) 0.5964(9) -0.1569(4) 0.066(2) Uani 0.599(7) 1 d PDU A 1
H3A H 0.2489 0.6035 -0.2037 0.079 Uiso 0.599(7) 1 calc PR A 1
H3B H 0.3466 0.5860 -0.1774 0.079 Uiso 0.599(7) 1 calc PR A 1
C4 C 0.2857(6) 0.7663(13) -0.1136(6) 0.087(3) Uani 0.599(7) 1 d PDU A 1
H4A H 0.3016 0.7483 -0.0565 0.105 Uiso 0.599(7) 1 calc PR A 1
H4B H 0.3256 0.8518 -0.1354 0.105 Uiso 0.599(7) 1 calc PR A 1
O1 O 0.1988(4) 0.8344(9) -0.1234(4) 0.098(2) Uani 0.599(7) 1 d PDU A 1
H1A H 0.1974 0.9382 -0.1062 0.147 Uiso 0.599(7) 1 calc PR A 1
C1A C 0.2794(13) 0.4134(15) -0.0204(9) 0.052(3) Uani 0.401(7) 1 d PDU A 2
H1A1 H 0.3019 0.4792 0.0239 0.062 Uiso 0.401(7) 1 calc PR A 2
C2A C 0.2798(13) 0.4866(17) -0.0871(8) 0.077(5) Uani 0.401(7) 1 d PDU A 2
H2A H 0.2510 0.4228 -0.1289 0.092 Uiso 0.401(7) 1 calc PR A 2
C3A C 0.3185(8) 0.6604(18) -0.1130(9) 0.073(4) Uani 0.401(7) 1 d PDU A 2
H3A1 H 0.3373 0.7308 -0.0658 0.088 Uiso 0.401(7) 1 calc PR A 2
H3A2 H 0.3681 0.6370 -0.1447 0.088 Uiso 0.401(7) 1 calc PR A 2
C4A C 0.2528(10) 0.7598(19) -0.1622(10) 0.107(5) Uani 0.401(7) 1 d PDU A 2
H4A1 H 0.2510 0.7241 -0.2188 0.128 Uiso 0.401(7) 1 calc PR A 2
H4A2 H 0.1960 0.7479 -0.1413 0.128 Uiso 0.401(7) 1 calc PR A 2
O1A O 0.2852(7) 0.9252(12) -0.1508(5) 0.104(4) Uani 0.401(7) 1 d PDU A 2
H1A2 H 0.3358 0.9264 -0.1630 0.156 Uiso 0.401(7) 1 calc PR A 2
C11 C 0.1612(2) 0.2650(5) 0.0712(2) 0.0511(9) Uani 1 1 d . A .
C12 C 0.1808(2) 0.3224(5) 0.1505(2) 0.0527(9) Uani 1 1 d . . .
C13 C 0.1153(3) 0.3730(5) 0.1982(2) 0.0614(10) Uani 1 1 d . A .
H13 H 0.1293 0.4115 0.2510 0.074 Uiso 1 1 calc R . .
C14 C 0.0307(3) 0.3696(5) 0.1718(3) 0.0669(11) Uani 1 1 d . . .
C15 C 0.0120(3) 0.3173(5) 0.0931(3) 0.0672(11) Uani 1 1 d . A .
H15 H -0.0452 0.3164 0.0734 0.081 Uiso 1 1 calc R . .
C16 C 0.0750(2) 0.2657(5) 0.0421(2) 0.0575(10) Uani 1 1 d . . .
C17 C 0.2708(2) 0.3314(6) 0.1869(2) 0.0691(11) Uani 1 1 d . A .
H17A H 0.2727 0.4097 0.2333 0.104 Uiso 1 1 calc R . .
H17B H 0.3083 0.3772 0.1474 0.104 Uiso 1 1 calc R . .
H17C H 0.2894 0.2129 0.2034 0.104 Uiso 1 1 calc R . .
C18 C -0.0389(3) 0.4192(7) 0.2263(3) 0.0927(15) Uani 1 1 d . A .
H18A H -0.0786 0.4999 0.1983 0.139 Uiso 1 1 calc R . .
H18B H -0.0140 0.4772 0.2740 0.139 Uiso 1 1 calc R . .
H18C H -0.0688 0.3124 0.2416 0.139 Uiso 1 1 calc R . .
C19 C 0.0483(3) 0.2114(6) -0.0428(2) 0.0767(13) Uani 1 1 d . A .
H19A H 0.0582 0.0847 -0.0494 0.115 Uiso 1 1 calc R . .
H19B H 0.0814 0.2776 -0.0802 0.115 Uiso 1 1 calc R . .
H19C H -0.0119 0.2369 -0.0533 0.115 Uiso 1 1 calc R . .
C21 C 0.3235(2) 0.0718(5) 0.06161(19) 0.0500(9) Uani 1 1 d . A .
C22 C 0.2969(2) -0.0872(5) 0.0983(2) 0.0533(9) Uani 1 1 d . . .
C23 C 0.3571(3) -0.1914(5) 0.1415(2) 0.0621(10) Uani 1 1 d . A .
H23 H 0.3387 -0.2953 0.1668 0.075 Uiso 1 1 calc R . .
C24 C 0.4426(3) -0.1483(6) 0.1486(2) 0.0659(11) Uani 1 1 d . . .
C25 C 0.4671(3) 0.0049(6) 0.1107(2) 0.0639(11) Uani 1 1 d . A .
H25 H 0.5253 0.0355 0.1140 0.077 Uiso 1 1 calc R . .
C26 C 0.4105(2) 0.1168(5) 0.0679(2) 0.0574(10) Uani 1 1 d . . .
C27 C 0.2047(3) -0.1483(5) 0.0943(2) 0.0666(11) Uani 1 1 d . A .
H27A H 0.1722 -0.0749 0.1296 0.100 Uiso 1 1 calc R . .
H27B H 0.2019 -0.2718 0.1111 0.100 Uiso 1 1 calc R . .
H27C H 0.1809 -0.1371 0.0395 0.100 Uiso 1 1 calc R . .
C28 C 0.5056(3) -0.2654(7) 0.1963(3) 0.1027(18) Uani 1 1 d . A .
H28A H 0.4946 -0.3895 0.1830 0.154 Uiso 1 1 calc R . .
H28B H 0.4993 -0.2470 0.2533 0.154 Uiso 1 1 calc R . .
H28C H 0.5632 -0.2346 0.1831 0.154 Uiso 1 1 calc R . .
C29 C 0.4479(3) 0.2844(6) 0.0336(3) 0.0757(12) Uani 1 1 d . A .
H29A H 0.5095 0.2828 0.0430 0.114 Uiso 1 1 calc R . .
H29B H 0.4247 0.3879 0.0597 0.114 Uiso 1 1 calc R . .
H29C H 0.4336 0.2900 -0.0237 0.114 Uiso 1 1 calc R . .

loop_
_atom_site_aniso_label
_atom_site_aniso_U_11
_atom_site_aniso_U_22
_atom_site_aniso_U_33
_atom_site_aniso_U_23
_atom_site_aniso_U_13
_atom_site_aniso_U_12
P1 0.0629(7) 0.0605(6) 0.0485(5) 0.0073(5) 0.0074(4) 0.0026(5)
C1 0.092(6) 0.112(7) 0.091(8) 0.046(6) 0.000(6) -0.014(6)
C2 0.076(5) 0.070(6) 0.059(5) 0.008(4) 0.003(4) 0.003(4)
C3 0.075(5) 0.065(5) 0.058(4) 0.020(4) -0.002(3) 0.005(4)
C4 0.079(6) 0.083(6) 0.098(6) -0.017(5) -0.007(5) 0.001(5)
O1 0.102(4) 0.096(4) 0.096(4) -0.018(4) 0.006(3) 0.016(3)
C1A 0.065(7) 0.047(6) 0.046(6) 0.006(4) 0.027(5) 0.011(5)
C2A 0.108(8) 0.056(7) 0.064(8) 0.007(6) -0.007(7) -0.011(6)
C3A 0.066(7) 0.079(7) 0.076(7) 0.024(6) 0.007(5) 0.005(6)
C4A 0.109(9) 0.114(9) 0.098(8) 0.000(7) 0.005(7) 0.011(8)
O1A 0.147(8) 0.085(6) 0.082(5) 0.024(5) 0.030(5) -0.012(5)
C11 0.060(2) 0.041(2) 0.053(2) 0.0066(17) 0.0088(17) -0.0034(17)
C12 0.057(2) 0.042(2) 0.060(2) 0.0036(18) 0.0076(17) -0.0053(18)
C13 0.074(3) 0.049(2) 0.062(2) -0.0029(19) 0.012(2) -0.002(2)
C14 0.069(3) 0.055(2) 0.078(3) 0.001(2) 0.017(2) 0.003(2)
C15 0.055(2) 0.059(2) 0.088(3) 0.000(2) 0.003(2) 0.007(2)
C16 0.059(2) 0.049(2) 0.064(2) 0.0051(19) 0.0025(19) 0.0013(18)
C17 0.069(3) 0.069(3) 0.070(2) -0.017(2) 0.000(2) -0.005(2)
C18 0.090(3) 0.094(4) 0.097(3) -0.012(3) 0.029(3) 0.016(3)
C19 0.067(3) 0.088(3) 0.074(3) 0.003(3) -0.010(2) 0.005(2)
C21 0.057(2) 0.050(2) 0.0437(18) -0.0013(17) 0.0091(16) -0.0013(17)
C22 0.065(2) 0.049(2) 0.0473(19) -0.0001(18) 0.0125(17) -0.0032(19)
C23 0.094(3) 0.046(2) 0.047(2) 0.0048(19) 0.009(2) 0.011(2)
C24 0.071(3) 0.077(3) 0.049(2) -0.006(2) -0.0040(19) 0.017(2)
C25 0.054(2) 0.079(3) 0.059(2) -0.009(2) 0.0057(18) 0.003(2)
C26 0.061(2) 0.060(2) 0.052(2) -0.0038(19) 0.0091(18) -0.003(2)
C27 0.078(3) 0.055(2) 0.069(2) 0.008(2) 0.016(2) -0.011(2)
C28 0.110(4) 0.117(4) 0.080(3) 0.010(3) -0.016(3) 0.043(3)
C29 0.064(3) 0.078(3) 0.087(3) 0.004(3) 0.018(2) -0.016(2)

loop_
_atom_type_symbol
_atom_type_description
_atom_type_scat_dispersion_real
_atom_type_scat_dispersion_imag
_atom_type_scat_source
C C 0.0033 0.0016 'International Tables Vol C Tables 4.2.6.8 and 6.1.1.4'
H H 0.0000 0.0000 'International Tables Vol C Tables 4.2.6.8 and 6.1.1.4'
O O 0.0106 0.0060 'International Tables Vol C Tables 4.2.6.8 and 6.1.1.4'
P P 0.1023 0.0942 'International Tables Vol C Tables 4.2.6.8 and 6.1.1.4'

loop_
_geom_angle_atom_site_label_1
_geom_angle_atom_site_label_2
_geom_angle_atom_site_label_3
_geom_angle
C1 P1 C11 101.7(6)
C1 P1 C21 114.0(6)
C11 P1 C21 106.32(16)
C1 P1 C1A 12.3(7)
C11 P1 C1A 94.6(5)
C21 P1 C1A 107.1(7)
C2 C1 P1 126.1(11)
C2 C1 H1 117.0
P1 C1 H1 117.0
C1 C2 C3 132.0(10)
C1 C2 H2 114.0
C3 C2 H2 114.0
C2 C3 C4 118.9(8)
C2 C3 H3A 107.6
C4 C3 H3A 107.6
C2 C3 H3B 107.6
C4 C3 H3B 107.6
H3A C3 H3B 107.0
O1 C4 C3 108.2(7)
O1 C4 H4A 110.1
C3 C4 H4A 110.1
O1 C4 H4B 110.1
C3 C4 H4B 110.1
H4A C4 H4B 108.4
C2A C1A P1 126.5(13)
C2A C1A H1A1 116.7
P1 C1A H1A1 116.7
C1A C2A C3A 131.3(14)
C1A C2A H2A 114.3
C3A C2A H2A 114.3
C4A C3A C2A 108.3(11)
C4A C3A H3A1 110.0
C2A C3A H3A1 110.0
C4A C3A H3A2 110.0
C2A C3A H3A2 110.0
H3A1 C3A H3A2 108.4
O1A C4A C3A 98.0(11)
O1A C4A H4A1 112.2
C3A C4A H4A1 112.2
O1A C4A H4A2 112.2
C3A C4A H4A2 112.2
H4A1 C4A H4A2 109.8
C4A O1A H1A2 109.5
C12 C11 C16 118.5(3)
C12 C11 P1 125.3(3)
C16 C11 P1 116.2(3)
C13 C12 C11 119.4(3)
C13 C12 C17 117.8(3)
C11 C12 C17 122.9(3)
C14 C13 C12 123.0(4)
C14 C13 H13 118.5
C12 C13 H13 118.5
C13 C14 C15 117.3(4)
C13 C14 C18 121.5(4)
C15 C14 C18 121.3(4)
C14 C15 C16 122.4(4)
C14 C15 H15 118.8
C16 C15 H15 118.8
C15 C16 C11 119.4(4)
C15 C16 C19 118.5(4)
C11 C16 C19 122.1(3)
C12 C17 H17A 109.5
C12 C17 H17B 109.5
H17A C17 H17B 109.5
C12 C17 H17C 109.5
H17A C17 H17C 109.5
H17B C17 H17C 109.5
C14 C18 H18A 109.5
C14 C18 H18B 109.5
H18A C18 H18B 109.5
C14 C18 H18C 109.5
H18A C18 H18C 109.5
H18B C18 H18C 109.5
C16 C19 H19A 109.5
C16 C19 H19B 109.5
H19A C19 H19B 109.5
C16 C19 H19C 109.5
H19A C19 H19C 109.5
H19B C19 H19C 109.5
C26 C21 C22 118.6(3)
C26 C21 P1 126.4(3)
C22 C21 P1 114.6(3)
C23 C22 C21 119.2(4)
C23 C22 C27 118.2(3)
C21 C22 C27 122.6(3)
C24 C23 C22 122.8(4)
C24 C23 H23 118.6
C22 C23 H23 118.6
C25 C24 C23 116.9(4)
C25 C24 C28 122.2(4)
C23 C24 C28 120.9(4)
C24 C25 C26 123.5(4)
C24 C25 H25 118.2
C26 C25 H25 118.2
C25 C26 C21 119.0(4)
C25 C26 C29 116.4(4)
C21 C26 C29 124.6(4)
C22 C27 H27A 109.5
C22 C27 H27B 109.5
H27A C27 H27B 109.5
C22 C27 H27C 109.5
H27A C27 H27C 109.5
H27B C27 H27C 109.5
C24 C28 H28A 109.5
C24 C28 H28B 109.5
H28A C28 H28B 109.5
C24 C28 H28C 109.5
H28A C28 H28C 109.5
H28B C28 H28C 109.5
C26 C29 H29A 109.5
C26 C29 H29B 109.5
H29A C29 H29B 109.5
C26 C29 H29C 109.5
H29A C29 H29C 109.5
H29B C29 H29C 109.5

loop_
_geom_bond_atom_site_label_1
_geom_bond_atom_site_label_2
_geom_bond_distance
P1 C1 1.796(10)
P1 C11 1.834(4)
P1 C21 1.843(4)
P1 C1A 1.846(11)
C1 C2 1.235(11)
C1 H1 0.9400
C2 C3 1.465(9)
C2 H2 0.9400
C3 C4 1.467(9)
C3 H3A 0.9800
C3 H3B 0.9800
C4 O1 1.457(10)
C4 H4A 0.9800
C4 H4B 0.9800
O1 H1A 0.8300
C1A C2A 1.241(13)
C1A H1A1 0.9400
C2A C3A 1.511(12)
C2A H2A 0.9400
C3A C4A 1.482(13)
C3A H3A1 0.9800
C3A H3A2 0.9800
C4A O1A 1.350(14)
C4A H4A1 0.9800
C4A H4A2 0.9800
O1A H1A2 0.8300
C11 C12 1.408(5)
C11 C16 1.412(5)
C12 C13 1.387(5)
C12 C17 1.508(5)
C13 C14 1.376(5)
C13 H13 0.9400
C14 C15 1.384(6)
C14 C18 1.505(5)
C15 C16 1.394(5)
C15 H15 0.9400
C16 C19 1.509(5)
C17 H17A 0.9700
C17 H17B 0.9700
C17 H17C 0.9700
C18 H18A 0.9700
C18 H18B 0.9700
C18 H18C 0.9700
C19 H19A 0.9700
C19 H19B 0.9700
C19 H19C 0.9700
C21 C26 1.405(5)
C21 C22 1.414(5)
C22 C23 1.395(5)
C22 C27 1.517(5)
C23 C24 1.378(6)
C23 H23 0.9400
C24 C25 1.376(6)
C24 C28 1.515(6)
C25 C26 1.391(5)
C25 H25 0.9400
C26 C29 1.513(5)
C27 H27A 0.9700
C27 H27B 0.9700
C27 H27C 0.9700
C28 H28A 0.9700
C28 H28B 0.9700
C28 H28C 0.9700
C29 H29A 0.9700
C29 H29B 0.9700
C29 H29C 0.9700

loop_
_geom_torsion_atom_site_label_1
_geom_torsion_atom_site_label_2
_geom_torsion_atom_site_label_3
_geom_torsion_atom_site_label_4
_geom_torsion
C11 P1 C1 C2 -125.9(16)
C21 P1 C1 C2 120.1(16)
C1A P1 C1 C2 178(7)
P1 C1 C2 C3 173.3(10)
C1 C2 C3 C4 -19(2)
C2 C3 C4 O1 -90.0(11)
C1 P1 C1A C2A 4(4)
C11 P1 C1A C2A -121.9(19)
C21 P1 C1A C2A 129.5(19)
P1 C1A C2A C3A -173.0(15)
C1A C2A C3A C4A -132(2)
C2A C3A C4A O1A 156.6(13)
C1 P1 C11 C12 -85.4(6)
C21 P1 C11 C12 34.1(3)
C1A P1 C11 C12 -75.2(7)
C1 P1 C11 C16 94.5(6)
C21 P1 C11 C16 -145.9(3)
C1A P1 C11 C16 104.8(7)
C16 C11 C12 C13 1.7(5)
P1 C11 C12 C13 -178.3(3)
C16 C11 C12 C17 -178.4(3)
P1 C11 C12 C17 1.5(5)
C11 C12 C13 C14 0.2(6)
C17 C12 C13 C14 -179.6(4)
C12 C13 C14 C15 -1.8(6)
C12 C13 C14 C18 177.7(4)
C13 C14 C15 C16 1.4(6)
C18 C14 C15 C16 -178.1(4)
C14 C15 C16 C11 0.5(6)
C14 C15 C16 C19 -179.8(4)
C12 C11 C16 C15 -2.1(5)
P1 C11 C16 C15 178.0(3)
C12 C11 C16 C19 178.3(4)
P1 C11 C16 C19 -1.7(5)
C1 P1 C21 C26 -9.1(7)
C11 P1 C21 C26 -120.3(3)
C1A P1 C21 C26 -20.0(6)
C1 P1 C21 C22 177.4(6)
C11 P1 C21 C22 66.3(3)
C1A P1 C21 C22 166.5(5)
C26 C21 C22 C23 1.9(5)
P1 C21 C22 C23 175.9(3)
C26 C21 C22 C27 -179.4(3)
P1 C21 C22 C27 -5.4(4)
C21 C22 C23 C24 -1.5(5)
C27 C22 C23 C24 179.7(3)
C22 C23 C24 C25 0.0(6)
C22 C23 C24 C28 179.8(4)
C23 C24 C25 C26 1.1(6)
C28 C24 C25 C26 -178.7(4)
C24 C25 C26 C21 -0.7(6)
C24 C25 C26 C29 177.0(4)
C22 C21 C26 C25 -0.8(5)
P1 C21 C26 C25 -174.0(3)
C22 C21 C26 C29 -178.3(3)
P1 C21 C26 C29 8.4(5)
